data_2101457
loop_
_publ_author_name
'Lawson, A. C.'
'Goldstone, J. A.'
'Cort, B.'
'Martinez, R. J.'
'Vigil, F. A.'
'Zocco, T. G.'
'Richardson, Jnr, J. W.'
'Mueller, M. H.'

_publ_section_title
;
 Structure of \z-phase plutonium--uranium
;
_journal_issue 1
_journal_name_full 'Acta Crystallographica Section B'
_journal_page_first 32
_journal_page_last 37
_journal_paper_doi 10.1107/S0108768195006811
_journal_volume 52
_journal_year 1996
_chemical_formula_sum 'Pu0.6 U0.4'
_symmetry_cell_setting trigonal
_symmetry_space_group_name_Hall '-R 3 2"'
_symmetry_space_group_name_H-M 'R -3 m'
_cell_angle_alpha 90.0
_cell_angle_beta 90.0
_cell_angle_gamma 120.0
_cell_formula_units_Z 58
_cell_length_a 15.07650(10)
_cell_length_b 15.07650(10)
_cell_length_c 18.5925(3)
_cell_volume 3659.90(7)
_diffrn_radiation_type Mo
_diffrn_radiation_wavelength 0.71073
_cod_data_source_file vs0125.cif
_cod_data_source_block vs0125b
_cod_original_formula_sum Pu0.6U0.4
_cod_database_code 2101457

loop_
_atom_site_label
_atom_site_fract_x
_atom_site_fract_y
_atom_site_fract_z
Pu1 .1829(3) .1829(3) .0
Pu2 .4075(3) .20374(14) .00734(19)
Pu3 .46205(14) .53794(14) .04078(19)
Pu4 .3333 .6667 .0685(3)
Pu5 .59824(13) .40176(13) .08054(19)
Pu6 .3555(2) .34758(16) .08994(13)
Pu7 .0 .0 .0974(3)
Pu8 .23792(14) .4758(3) .1312(2)
Pu9 .12560(15) .2512(3) .13176(18)
Pu10 .2326(3) .11632(14) .15112(18)
